data_7153091
loop_
_publ_author_name
'Wan, Wen'
'Ma, Guobin'
'Gao, Wei'
'Wang, Jing'
'Li, Lei'
'Rao, Shangqin'
'Zheng, Chunfang'
'Jiang, Haizhen'
'Deng, Hongmei'
'Hao, Jian'

_publ_section_title
;
 A facile total synthesis of drospirenone isomers containing 14\b-hydrogen
 configuration.
;
_journal_issue 38
_journal_name_full 'Organic &amp; biomolecular chemistry'
_journal_page_first 6597
_journal_page_last 6603
_journal_paper_doi 10.1039/c3ob41211c
_journal_volume 11
_journal_year 2013
_chemical_formula_sum 'C23 H30 O3'
_chemical_formula_weight 354.47
_chemical_name_systematic
;
 ?
;
_space_group_IT_number 19
_symmetry_cell_setting orthorhombic
_symmetry_space_group_name_Hall 'P 2ac 2ab'
_symmetry_space_group_name_H-M 'P 21 21 21'
_atom_sites_solution_hydrogens geom
_atom_sites_solution_primary direct
_atom_sites_solution_secondary difmap
_audit_creation_method SHELXL-97
_cell_angle_alpha 90.00
_cell_angle_beta 90.00
_cell_angle_gamma 90.00
_cell_formula_units_Z 4
_cell_length_a 6.2123(8)
_cell_length_b 14.7435(19)
_cell_length_c 20.723(3)
_cell_measurement_reflns_used 4820
_cell_measurement_temperature 273(2)
_cell_measurement_theta_max 26.27
_cell_measurement_theta_min 2.40
_cell_volume 1898.0(4)
_computing_cell_refinement 'Bruker SMART'
_computing_data_collection 'Bruker SMART'
_computing_data_reduction 'Bruker SAINT'
_computing_molecular_graphics 'Bruker SHELXTL'
_computing_publication_material 'Bruker SHELXTL'
_computing_structure_refinement 'SHELXL-97 (Sheldrick, 1997)'
_computing_structure_solution 'SHELXS-97 (Sheldrick, 1990)'
_diffrn_ambient_temperature 273(2)
_diffrn_measured_fraction_theta_full 0.999
_diffrn_measured_fraction_theta_max 0.999
_diffrn_measurement_device_type 'CCD area detector'
_diffrn_measurement_method 'phi and omega scans'
_diffrn_radiation_monochromator graphite
_diffrn_radiation_source 'fine-focus sealed tube'
_diffrn_radiation_type MoK\a
_diffrn_radiation_wavelength 0.71073
_diffrn_reflns_av_R_equivalents 0.0180
_diffrn_reflns_av_sigmaI/netI 0.0192
_diffrn_reflns_limit_h_max 6
_diffrn_reflns_limit_h_min -7
_diffrn_reflns_limit_k_max 12
_diffrn_reflns_limit_k_min -17
_diffrn_reflns_limit_l_max 20
_diffrn_reflns_limit_l_min -24
_diffrn_reflns_number 9873
_diffrn_reflns_theta_full 25.00
_diffrn_reflns_theta_max 25.00
_diffrn_reflns_theta_min 2.40
_exptl_absorpt_coefficient_mu 0.080
_exptl_absorpt_correction_T_max 0.9763
_exptl_absorpt_correction_T_min 0.9686
_exptl_absorpt_correction_type none
_exptl_crystal_density_diffrn 1.240
_exptl_crystal_density_meas 0
_exptl_crystal_density_method 'not measured'
_exptl_crystal_F_000 768
_exptl_crystal_size_max 0.40
_exptl_crystal_size_mid 0.40
_exptl_crystal_size_min 0.30
_refine_diff_density_max 0.135
_refine_diff_density_min -0.113
_refine_diff_density_rms 0.024
_refine_ls_abs_structure_details 'Flack H D (1983), Acta Cryst. A39, 876-881'
_refine_ls_abs_structure_Flack 0.4(14)
_refine_ls_extinction_coef 0.0101(12)
_refine_ls_extinction_expression Fc^*^=kFc[1+0.001xFc^2^\l^3^/sin(2\q)]^-1/4^
_refine_ls_extinction_method SHELXL
_refine_ls_goodness_of_fit_ref 1.029
_refine_ls_hydrogen_treatment mixed
_refine_ls_matrix_type full
_refine_ls_number_parameters 238
_refine_ls_number_reflns 3344
_refine_ls_number_restraints 0
_refine_ls_restrained_S_all 1.029
_refine_ls_R_factor_all 0.0407
_refine_ls_R_factor_gt 0.0351
_refine_ls_shift/su_max 0.001
_refine_ls_shift/su_mean 0.000
_refine_ls_structure_factor_coef Fsqd
_refine_ls_weighting_details 'calc w=1/[\s^2^(Fo^2^)+(0.0377P)^2^+0.2877P] where P=(Fo^2^+2Fc^2^)/3'
_refine_ls_weighting_scheme calc
_refine_ls_wR_factor_gt 0.0822
_refine_ls_wR_factor_ref 0.0858
_reflns_number_gt 2982
_reflns_number_total 3344
_reflns_threshold_expression >2sigma(I)
_cod_data_source_file c3ob41211c.txt
_cod_data_source_block 061011b
_cod_depositor_comments
;
The following automatic conversions were performed:

'_symmetry_cell_setting' value 'Orthorhombic' changed to
'orthorhombic' according to
/home/saulius/struct/CIF-dictionaries/cif_core.dic dictionary named
'cif_core.dic' version 2.4.2 from 2011-04-26.

Automatic conversion script
Id: cif_fix_values 1891 2012-01-12 08:04:46Z andrius 
;
_cod_original_cell_volume 1898.1(4)
_cod_original_sg_symbol_H-M P2(1)2(1)2(1)
_cod_database_code 7153091

loop_
_symmetry_equiv_pos_as_xyz
'x, y, z'
'-x+1/2, -y, z+1/2'
'-x, y+1/2, -z+1/2'
'x+1/2, -y+1/2, -z'

loop_
_atom_site_label
_atom_site_type_symbol
_atom_site_fract_x
_atom_site_fract_y
_atom_site_fract_z
_atom_site_U_iso_or_equiv
_atom_site_adp_type
_atom_site_occupancy
_atom_site_symmetry_multiplicity
_atom_site_calc_flag
_atom_site_refinement_flags
C1 C 1.0127(3) 1.05415(14) 1.09681(9) 0.0617(5) Uani 1 1 d .
H1A H 1.0679 0.9983 1.1151 0.074 Uiso 1 1 calc R
H1B H 1.1324 1.0859 1.0770 0.074 Uiso 1 1 calc R
C2 C 0.9207(4) 1.11281(15) 1.15111(9) 0.0736(6) Uani 1 1 d .
H2A H 0.8130 1.0784 1.1746 0.088 Uiso 1 1 calc R
H2B H 1.0350 1.1284 1.1810 0.088 Uiso 1 1 calc R
C3 C 0.8217(4) 1.19728(15) 1.12585(10) 0.0684(6) Uani 1 1 d .
C4 C 0.7178(3) 1.19021(13) 1.06301(9) 0.0602(5) Uani 1 1 d .
H4 H 0.6442 1.2407 1.0476 0.072 Uiso 1 1 calc R
C5 C 0.7216(3) 1.11566(11) 1.02602(8) 0.0483(4) Uani 1 1 d .
C6 C 0.5914(3) 1.11093(13) 0.96536(9) 0.0579(5) Uani 1 1 d .
H6A H 0.5379 1.1710 0.9551 0.069 Uiso 1 1 calc R
H6B H 0.4682 1.0718 0.9724 0.069 Uiso 1 1 calc R
C7 C 0.7208(3) 1.07518(12) 0.90855(8) 0.0492(4) Uani 1 1 d .
H7A H 0.8329 1.1183 0.8976 0.059 Uiso 1 1 calc R
H7B H 0.6272 1.0687 0.8714 0.059 Uiso 1 1 calc R
C8 C 0.8222(2) 0.98392(10) 0.92448(7) 0.0407(4) Uani 1 1 d .
H8 H 0.7047 0.9424 0.9356 0.049 Uiso 1 1 calc R
C9 C 0.9664(3) 0.99217(11) 0.98432(7) 0.0428(4) Uani 1 1 d .
H9 H 1.0799 1.0357 0.9735 0.051 Uiso 1 1 calc R
C10 C 0.8467(3) 1.03099(11) 1.04463(8) 0.0465(4) Uani 1 1 d .
C11 C 1.0783(3) 0.90185(13) 0.99813(9) 0.0580(5) Uani 1 1 d .
H11A H 1.1794 0.9099 1.0333 0.070 Uiso 1 1 calc R
H11B H 0.9718 0.8577 1.0116 0.070 Uiso 1 1 calc R
C12 C 1.1983(3) 0.86561(13) 0.93916(9) 0.0565(5) Uani 1 1 d .
H12A H 1.2644 0.8080 0.9502 0.068 Uiso 1 1 calc R
H12B H 1.3125 0.9076 0.9280 0.068 Uiso 1 1 calc R
C13 C 1.0519(3) 0.85216(11) 0.88002(8) 0.0469(4) Uani 1 1 d .
C14 C 0.9389(2) 0.94349(10) 0.86639(7) 0.0406(4) Uani 1 1 d .
H14 H 0.8307 0.9326 0.8329 0.049 Uiso 1 1 calc R
C15 C 1.1165(3) 1.00168(11) 0.83632(8) 0.0490(4) Uani 1 1 d .
H15 H 1.1725 1.0540 0.8602 0.059 Uiso 1 1 calc R
C16 C 1.2714(3) 0.93691(12) 0.80486(9) 0.0547(4) Uani 1 1 d .
H16 H 1.4260 0.9491 0.8086 0.066 Uiso 1 1 calc R
C17 C 1.1918(3) 0.84173(12) 0.81826(9) 0.0525(4) Uani 1 1 d .
C18 C 0.8950(3) 0.77387(12) 0.89257(11) 0.0690(6) Uani 1 1 d .
H18A H 0.9744 0.7185 0.8978 0.104 Uiso 1 1 calc R
H18B H 0.7982 0.7681 0.8567 0.104 Uiso 1 1 calc R
H18C H 0.8143 0.7860 0.9311 0.104 Uiso 1 1 calc R
C19 C 0.6818(3) 0.96218(13) 1.07149(10) 0.0623(5) Uani 1 1 d .
H19A H 0.5957 0.9909 1.1041 0.093 Uiso 1 1 calc R
H19B H 0.7567 0.9115 1.0899 0.093 Uiso 1 1 calc R
H19C H 0.5905 0.9414 1.0371 0.093 Uiso 1 1 calc R
C20 C 1.0831(4) 0.79503(14) 0.76033(10) 0.0684(6) Uani 1 1 d .
H20A H 0.9280 0.7936 0.7656 0.082 Uiso 1 1 calc R
H20B H 1.1173 0.8262 0.7204 0.082 Uiso 1 1 calc R
C21 C 1.1746(4) 0.70110(15) 0.76044(13) 0.0902(8) Uani 1 1 d .
H21A H 1.0710 0.6584 0.7779 0.108 Uiso 1 1 calc R
H21B H 1.2114 0.6825 0.7169 0.108 Uiso 1 1 calc R
C22 C 1.3684(4) 0.70399(13) 0.80112(9) 0.0639(5) Uani 1 1 d .
C23 C 1.1376(3) 0.99922(13) 0.76434(9) 0.0648(5) Uani 1 1 d .
H23A H 1.0203 0.9729 0.7398 0.078 Uiso 1 1 calc R
H23B H 1.2095 1.0497 0.7435 0.078 Uiso 1 1 calc R
O1 O 0.8192(4) 1.26756(11) 1.15671(8) 0.1006(6) Uani 1 1 d .
O2 O 1.5038(3) 0.64717(10) 0.80960(8) 0.0882(5) Uani 1 1 d .
O3 O 1.3788(2) 0.78441(9) 0.83158(7) 0.0661(4) Uani 1 1 d .

loop_
_atom_site_aniso_label
_atom_site_aniso_U_11
_atom_site_aniso_U_22
_atom_site_aniso_U_33
_atom_site_aniso_U_23
_atom_site_aniso_U_13
_atom_site_aniso_U_12
C1 0.0562(11) 0.0751(13) 0.0539(10) -0.0026(9) -0.0053(9) -0.0011(11)
C2 0.0772(15) 0.0931(16) 0.0507(11) -0.0087(10) 0.0019(11) -0.0130(13)
C3 0.0781(14) 0.0695(13) 0.0575(11) -0.0093(10) 0.0253(11) -0.0170(11)
C4 0.0664(12) 0.0547(11) 0.0596(11) 0.0012(9) 0.0152(10) 0.0004(9)
C5 0.0413(9) 0.0499(10) 0.0535(10) 0.0057(8) 0.0085(8) -0.0023(8)
C6 0.0500(11) 0.0589(11) 0.0647(11) 0.0026(9) -0.0023(9) 0.0158(9)
C7 0.0479(10) 0.0489(10) 0.0507(10) 0.0033(8) -0.0083(8) 0.0085(8)
C8 0.0327(8) 0.0394(8) 0.0499(9) 0.0044(7) -0.0050(7) -0.0004(7)
C9 0.0350(8) 0.0451(9) 0.0482(9) 0.0053(7) -0.0032(7) -0.0009(7)
C10 0.0413(9) 0.0506(10) 0.0475(9) 0.0041(7) -0.0007(7) -0.0025(7)
C11 0.0569(12) 0.0622(12) 0.0550(10) 0.0062(8) -0.0110(9) 0.0144(9)
C12 0.0504(10) 0.0542(11) 0.0649(11) 0.0009(9) -0.0132(9) 0.0163(9)
C13 0.0405(9) 0.0389(9) 0.0611(10) -0.0023(7) -0.0080(8) 0.0021(7)
C14 0.0335(8) 0.0398(8) 0.0485(9) -0.0002(7) -0.0105(7) -0.0022(7)
C15 0.0452(9) 0.0461(10) 0.0557(10) -0.0046(8) 0.0019(8) -0.0053(8)
C16 0.0426(9) 0.0566(11) 0.0647(11) -0.0113(9) 0.0037(9) -0.0036(9)
C17 0.0425(9) 0.0511(10) 0.0637(11) -0.0116(8) -0.0152(9) 0.0067(8)
C18 0.0671(13) 0.0426(10) 0.0974(15) 0.0052(10) -0.0004(12) -0.0037(10)
C19 0.0609(12) 0.0632(12) 0.0629(11) 0.0128(9) 0.0089(10) -0.0070(10)
C20 0.0694(13) 0.0665(13) 0.0693(12) -0.0201(10) -0.0151(11) -0.0011(11)
C21 0.113(2) 0.0581(13) 0.0990(17) -0.0315(12) -0.0124(16) -0.0040(14)
C22 0.0779(14) 0.0462(10) 0.0676(12) -0.0034(9) 0.0142(11) 0.0062(11)
C23 0.0725(13) 0.0590(12) 0.0628(11) 0.0054(9) 0.0103(10) 0.0003(11)
O1 0.1485(16) 0.0798(11) 0.0734(10) -0.0260(8) 0.0204(11) -0.0189(11)
O2 0.1090(12) 0.0560(8) 0.0996(12) 0.0037(8) 0.0251(10) 0.0298(9)
O3 0.0561(7) 0.0617(8) 0.0805(9) -0.0208(7) -0.0117(7) 0.0205(7)

loop_
_atom_type_symbol
_atom_type_description
_atom_type_scat_dispersion_real
_atom_type_scat_dispersion_imag
_atom_type_scat_source
C C 0.0033 0.0016 'International Tables Vol C Tables 4.2.6.8 and 6.1.1.4'
H H 0.0000 0.0000 'International Tables Vol C Tables 4.2.6.8 and 6.1.1.4'
O O 0.0106 0.0060 'International Tables Vol C Tables 4.2.6.8 and 6.1.1.4'

loop_
_geom_angle_atom_site_label_1
_geom_angle_atom_site_label_2
_geom_angle_atom_site_label_3
_geom_angle
C2 C1 C10 113.16(17)
C2 C1 H1A 108.9
C10 C1 H1A 108.9
C2 C1 H1B 108.9
C10 C1 H1B 108.9
H1A C1 H1B 107.8
C3 C2 C1 111.70(17)
C3 C2 H2A 109.3
C1 C2 H2A 109.3
C3 C2 H2B 109.3
C1 C2 H2B 109.3
H2A C2 H2B 107.9
O1 C3 C4 121.6(2)
O1 C3 C2 122.3(2)
C4 C3 C2 116.02(18)
C5 C4 C3 124.20(19)
C5 C4 H4 117.9
C3 C4 H4 117.9
C4 C5 C6 120.62(16)
C4 C5 C10 122.50(17)
C6 C5 C10 116.81(15)
C5 C6 C7 112.40(14)
C5 C6 H6A 109.1
C7 C6 H6A 109.1
C5 C6 H6B 109.1
C7 C6 H6B 109.1
H6A C6 H6B 107.9
C6 C7 C8 110.95(14)
C6 C7 H7A 109.4
C8 C7 H7A 109.4
C6 C7 H7B 109.4
C8 C7 H7B 109.4
H7A C7 H7B 108.0
C7 C8 C14 111.77(12)
C7 C8 C9 110.29(13)
C14 C8 C9 113.01(12)
C7 C8 H8 107.1
C14 C8 H8 107.1
C9 C8 H8 107.1
C11 C9 C8 110.34(13)
C11 C9 C10 112.68(13)
C8 C9 C10 113.42(12)
C11 C9 H9 106.6
C8 C9 H9 106.6
C10 C9 H9 106.6
C5 C10 C1 109.88(14)
C5 C10 C19 106.95(14)
C1 C10 C19 109.76(14)
C5 C10 C9 109.94(13)
C1 C10 C9 109.00(13)
C19 C10 C9 111.29(14)
C12 C11 C9 112.12(14)
C12 C11 H11A 109.2
C9 C11 H11A 109.2
C12 C11 H11B 109.2
C9 C11 H11B 109.2
H11A C11 H11B 107.9
C11 C12 C13 113.20(14)
C11 C12 H12A 108.9
C13 C12 H12A 108.9
C11 C12 H12B 108.9
C13 C12 H12B 108.9
H12A C12 H12B 107.8
C18 C13 C12 109.73(15)
C18 C13 C14 113.48(14)
C12 C13 C14 107.56(13)
C18 C13 C17 114.88(15)
C12 C13 C17 109.76(13)
C14 C13 C17 100.94(13)
C8 C14 C15 116.40(13)
C8 C14 C13 114.34(13)
C15 C14 C13 103.62(13)
C8 C14 H14 107.3
C15 C14 H14 107.3
C13 C14 H14 107.3
C23 C15 C16 59.80(12)
C23 C15 C14 117.08(15)
C16 C15 C14 106.37(14)
C23 C15 H15 119.4
C16 C15 H15 119.4
C14 C15 H15 119.4
C23 C16 C15 59.89(12)
C23 C16 C17 119.38(16)
C15 C16 C17 107.46(15)
C23 C16 H16 118.4
C15 C16 H16 118.4
C17 C16 H16 118.4
O3 C17 C16 108.11(14)
O3 C17 C20 103.71(14)
C16 C17 C20 114.51(16)
O3 C17 C13 110.23(14)
C16 C17 C13 104.00(13)
C20 C17 C13 116.16(15)
C13 C18 H18A 109.5
C13 C18 H18B 109.5
H18A C18 H18B 109.5
C13 C18 H18C 109.5
H18A C18 H18C 109.5
H18B C18 H18C 109.5
C10 C19 H19A 109.5
C10 C19 H19B 109.5
H19A C19 H19B 109.5
C10 C19 H19C 109.5
H19A C19 H19C 109.5
H19B C19 H19C 109.5
C21 C20 C17 104.24(17)
C21 C20 H20A 110.9
C17 C20 H20A 110.9
C21 C20 H20B 110.9
C17 C20 H20B 110.9
H20A C20 H20B 108.9
C22 C21 C20 106.55(17)
C22 C21 H21A 110.4
C20 C21 H21A 110.4
C22 C21 H21B 110.4
C20 C21 H21B 110.4
H21A C21 H21B 108.6
O2 C22 O3 120.9(2)
O2 C22 C21 129.6(2)
O3 C22 C21 109.52(18)
C16 C23 C15 60.31(12)
C16 C23 H23A 117.7
C15 C23 H23A 117.7
C16 C23 H23B 117.7
C15 C23 H23B 117.7
H23A C23 H23B 114.9
C22 O3 C17 112.50(15)

loop_
_geom_bond_atom_site_label_1
_geom_bond_atom_site_label_2
_geom_bond_distance
C1 C2 1.530(3)
C1 C10 1.533(2)
C1 H1A 0.9700
C1 H1B 0.9700
C2 C3 1.484(3)
C2 H2A 0.9700
C2 H2B 0.9700
C3 O1 1.218(2)
C3 C4 1.457(3)
C4 C5 1.340(2)
C4 H4 0.9300
C5 C6 1.496(2)
C5 C10 1.520(2)
C6 C7 1.520(2)
C6 H6A 0.9700
C6 H6B 0.9700
C7 C8 1.522(2)
C7 H7A 0.9700
C7 H7B 0.9700
C8 C14 1.526(2)
C8 C9 1.535(2)
C8 H8 0.9800
C9 C11 1.529(2)
C9 C10 1.563(2)
C9 H9 0.9800
C10 C19 1.546(2)
C11 C12 1.528(3)
C11 H11A 0.9700
C11 H11B 0.9700
C12 C13 1.539(2)
C12 H12A 0.9700
C12 H12B 0.9700
C13 C18 1.533(2)
C13 C14 1.545(2)
C13 C17 1.555(3)
C14 C15 1.530(2)
C14 H14 0.9800
C15 C23 1.498(2)
C15 C16 1.504(2)
C15 H15 0.9800
C16 C23 1.497(3)
C16 C17 1.514(3)
C16 H16 0.9800
C17 O3 1.463(2)
C17 C20 1.540(2)
C18 H18A 0.9600
C18 H18B 0.9600
C18 H18C 0.9600
C19 H19A 0.9600
C19 H19B 0.9600
C19 H19C 0.9600
C20 C21 1.497(3)
C20 H20A 0.9700
C20 H20B 0.9700
C21 C22 1.470(3)
C21 H21A 0.9700
C21 H21B 0.9700
C22 O2 1.200(2)
C22 O3 1.345(2)
C23 H23A 0.9700
C23 H23B 0.9700
